data_4116080
loop_
_publ_author_name
'Sonha C. Payne'
'Karl S. Hagen'

_publ_contact_author_address
; 
Emory University 
Department of Chemistry 
X-ray Crystallography Center 
Atlanta GA  30322 
USA 
;
_publ_contact_author_email chemksh@emory.edu
_publ_contact_author_fax 001-404-727-6586
_publ_contact_author_name 'Karl S. Hagen'
_publ_contact_author_phone 001-404-727-6556
_publ_section_title
;
 Steric Control of Reactivity of Non-Heme \m-Hydroxo Diiron(II) Complexes
 with Oxygen: Isolation of a Strongly Coupled \m-Oxo Fe(II)Fe(III) Dimer
;
_journal_name_full 'Journal of the American Chemical Society'
_journal_page_first 6399
_journal_page_last 6410
_journal_paper_doi 10.1021/ja991885l
_journal_volume 122
_journal_year 2000
_chemical_formula_sum 'C64 H82 F6 Fe2 N6 O13 S2'
_chemical_formula_weight 1433.18
_chemical_name_systematic
; 
 ? 
;
_space_group_IT_number 14
_symmetry_cell_setting monoclinic
_symmetry_space_group_name_Hall '-P 2ybc'
_symmetry_space_group_name_H-M 'P 1 21/c 1'
_atom_sites_solution_hydrogens geom
_atom_sites_solution_primary direct
_atom_sites_solution_secondary difmap
_audit_creation_method SHELXL
_cell_angle_alpha 90.00
_cell_angle_beta 105.23(2)
_cell_angle_gamma 90.00
_cell_formula_units_Z 4
_cell_length_a 16.171(5)
_cell_length_b 15.182(2)
_cell_length_c 27.989(6)
_cell_measurement_reflns_used 16
_cell_measurement_temperature 173(2)
_cell_measurement_theta_max 19.84
_cell_measurement_theta_min 10.92
_cell_volume 6630(3)
_computing_cell_refinement 'Siemens XSCANS'
_computing_data_collection 'Siemens XSCANS'
_computing_data_reduction 'Siemens SHELXTL'
_computing_molecular_graphics 'Siemens SHELXTL'
_computing_publication_material 'Siemens SHELXTL'
_computing_structure_refinement 'SHELXL-93 (Sheldrick, 1993)'
_computing_structure_solution 'SHELXS-86 (Sheldrick, 1990)'
_diffrn_ambient_temperature 173(2)
_diffrn_measurement_device 'Siemens P4'
_diffrn_measurement_method '\w scans'
_diffrn_radiation_monochromator graphite
_diffrn_radiation_source 'rotating anode'
_diffrn_radiation_type CuK\a
_diffrn_radiation_wavelength 1.54178
_diffrn_reflns_av_R_equivalents 0.0695
_diffrn_reflns_av_sigmaI/netI 0.1318
_diffrn_reflns_limit_h_max 12
_diffrn_reflns_limit_h_min -1
_diffrn_reflns_limit_k_max 14
_diffrn_reflns_limit_k_min -1
_diffrn_reflns_limit_l_max 26
_diffrn_reflns_limit_l_min -27
_diffrn_reflns_number 7517
_diffrn_reflns_theta_max 48.50
_diffrn_reflns_theta_min 2.83
_diffrn_standards_decay_% 15
_diffrn_standards_interval_count 97
_diffrn_standards_number 3
_exptl_absorpt_coefficient_mu 4.810
_exptl_absorpt_correction_T_max 0.8239
_exptl_absorpt_correction_T_min 0.1931
_exptl_absorpt_correction_type integration
_exptl_absorpt_process_details 'indexed faces'
_exptl_crystal_colour red
_exptl_crystal_density_diffrn 1.436
_exptl_crystal_description plate
_exptl_crystal_F_000 3000
_exptl_crystal_size_max 0.56
_exptl_crystal_size_mid 0.44
_exptl_crystal_size_min 0.09
_refine_diff_density_max 0.704
_refine_diff_density_min -0.468
_refine_diff_density_rms 0.086
_refine_ls_extinction_method none
_refine_ls_goodness_of_fit_all 1.020
_refine_ls_goodness_of_fit_obs 1.130
_refine_ls_matrix_type full
_refine_ls_number_parameters 648
_refine_ls_number_reflns 5961
_refine_ls_number_restraints 0
_refine_ls_restrained_S_all 1.020
_refine_ls_restrained_S_obs 1.130
_refine_ls_R_factor_all 0.1463
_refine_ls_R_factor_obs 0.0802
_refine_ls_shift/esd_max 0.000
_refine_ls_shift/esd_mean 0.000
_refine_ls_structure_factor_coef Fsqd
_refine_ls_weighting_details 'w=1/[\s^2^(Fo^2^)+(0.0987P)^2^+17.6667P] where P=(Fo^2^+2Fc^2^)/3'
_refine_ls_weighting_scheme calc
_refine_ls_wR_factor_all 0.2191
_refine_ls_wR_factor_obs 0.1790
_reflns_number_observed 3477
_reflns_number_total 5961
_reflns_observed_criterion >2sigma(I)
_cod_data_source_file ja991885l_5.cif
_cod_data_source_block spotf_3PhOTf
_cod_depositor_comments
;
The following automatic conversions were performed:

'_refine_ls_weighting_scheme' value 'calc
w=1/[\s^2^(Fo^2^)+(0.0987P)^2^+17.6667P] where P=(Fo^2^+2Fc^2^)/3'
was changed to 'calc'. New tag '_refine_ls_weighting_details' was
created. The value of the new tag was set to
'w=1/[\s^2^(Fo^2^)+(0.0987P)^2^+17.6667P] where P=(Fo^2^+2Fc^2^)/3'.

Automatic conversion script
Id: cif_fix_values 3143 2015-03-26 13:38:13Z robertas 
;
_cod_original_cell_volume 6630.2(27)
_cod_database_code 4116080

loop_
_symmetry_equiv_pos_as_xyz
'x, y, z'
'-x, y+1/2, -z+1/2'
'-x, -y, -z'
'x, -y-1/2, z-1/2'

loop_
_atom_site_aniso_label
_atom_site_aniso_U_11
_atom_site_aniso_U_22
_atom_site_aniso_U_33
_atom_site_aniso_U_23
_atom_site_aniso_U_13
_atom_site_aniso_U_12
Fe1 0.0311(12) 0.0204(10) 0.0337(11) -0.0014(9) 0.0062(9) -0.0002(9)
Fe2 0.0323(12) 0.0207(10) 0.0339(11) -0.0002(9) 0.0088(9) -0.0031(9)
O1 0.025(5) 0.024(4) 0.038(4) 0.002(4) 0.014(4) 0.000(4)
O2 0.033(5) 0.018(5) 0.045(5) -0.001(4) 0.000(4) 0.001(4)
O3 0.033(5) 0.024(5) 0.036(5) 0.007(4) 0.011(4) -0.002(4)
O4 0.026(5) 0.021(5) 0.034(5) -0.009(4) -0.001(4) -0.003(4)
O5 0.037(5) 0.016(5) 0.032(5) -0.002(4) 0.006(4) -0.010(4)
N1 0.034(7) 0.021(6) 0.028(6) 0.001(5) 0.008(5) 0.007(5)
N2 0.036(7) 0.020(5) 0.038(6) -0.001(5) 0.001(5) 0.010(5)
N3 0.037(7) 0.024(6) 0.048(7) 0.000(5) 0.013(6) -0.006(5)
N4 0.032(7) 0.030(6) 0.031(6) 0.008(5) 0.008(5) 0.005(5)
N6 0.031(6) 0.019(6) 0.039(6) 0.007(5) 0.000(5) -0.008(5)
N5 0.043(7) 0.022(6) 0.030(5) -0.002(5) 0.013(5) 0.008(5)
C1 0.037(8) 0.031(8) 0.021(7) -0.005(7) 0.008(6) -0.005(7)
C2 0.058(9) 0.013(6) 0.030(7) 0.006(5) 0.013(7) 0.002(6)
C3 0.021(8) 0.033(9) 0.027(7) -0.005(7) -0.004(6) 0.003(7)
C4 0.043(8) 0.023(7) 0.036(7) 0.011(6) 0.019(6) -0.020(6)
C11 0.056(10) 0.045(9) 0.062(9) -0.013(8) 0.029(8) -0.011(8)
C12 0.066(10) 0.049(9) 0.042(8) -0.019(7) 0.020(8) -0.003(8)
C13 0.045(9) 0.051(9) 0.053(9) 0.004(8) 0.025(8) 0.014(8)
C14 0.041(10) 0.048(9) 0.077(11) 0.005(8) 0.021(9) 0.008(7)
C15 0.060(11) 0.028(8) 0.063(9) 0.010(7) 0.003(8) 0.007(8)
C16 0.048(10) 0.030(8) 0.074(10) 0.008(8) 0.014(9) -0.009(7)
C17 0.035(10) 0.041(8) 0.047(8) -0.019(7) 0.001(7) -0.004(7)
C18 0.048(9) 0.034(8) 0.043(8) 0.008(7) 0.015(7) -0.010(7)
C19 0.056(9) 0.026(7) 0.049(8) 0.008(7) 0.012(7) 0.004(7)
C26 0.046(9) 0.037(8) 0.057(9) -0.007(8) 0.007(8) 0.006(8)
C23 0.059(10) 0.028(8) 0.044(8) -0.001(7) 0.023(8) -0.012(7)
C24 0.023(8) 0.035(8) 0.051(9) 0.017(7) 0.002(7) -0.010(6)
C22 0.071(11) 0.023(8) 0.056(9) 0.012(7) 0.027(8) 0.010(7)
C25 0.046(9) 0.031(7) 0.044(8) -0.014(7) 0.009(7) 0.005(7)
C21 0.050(10) 0.021(7) 0.071(10) 0.014(7) 0.024(8) 0.002(7)
C27 0.043(10) 0.019(7) 0.068(9) -0.006(7) 0.018(7) 0.001(7)
C29 0.050(9) 0.030(7) 0.037(7) 0.002(7) 0.016(7) -0.008(7)
S1 0.064(3) 0.033(2) 0.050(2) -0.002(2) 0.007(2) -0.001(2)
O6 0.055(8) 0.078(8) 0.149(11) -0.020(8) 0.009(7) 0.019(6)
O7 0.205(13) 0.034(6) 0.162(12) 0.006(7) 0.116(11) -0.036(8)
O8 0.082(7) 0.029(5) 0.068(6) -0.018(5) 0.024(5) 0.002(5)
C1S 0.114(18) 0.055(12) 0.109(16) -0.005(12) 0.027(15) -0.002(13)
F1 0.090(8) 0.179(13) 0.158(11) -0.082(9) -0.048(8) 0.052(9)
F2 0.222(14) 0.127(10) 0.090(8) 0.005(7) 0.036(9) 0.026(10)
F3 0.179(11) 0.098(8) 0.086(7) -0.040(6) -0.012(7) 0.049(8)
S2 0.047(3) 0.043(2) 0.058(2) -0.007(2) 0.016(2) -0.003(2)
O9 0.064(6) 0.027(5) 0.083(7) -0.004(5) 0.020(5) -0.001(5)
O10 0.053(6) 0.057(6) 0.105(8) -0.032(6) 0.035(6) 0.013(5)
O11 0.041(6) 0.083(7) 0.055(6) -0.004(5) -0.003(5) -0.014(5)
C2S 0.073(13) 0.039(10) 0.069(11) 0.000(9) 0.004(11) 0.000(10)
F4 0.073(6) 0.057(6) 0.124(7) 0.030(5) 0.021(5) 0.005(5)
F5 0.082(7) 0.148(9) 0.060(6) 0.026(6) -0.015(5) -0.022(6)
F6 0.080(7) 0.097(7) 0.077(6) -0.004(5) 0.044(5) 0.001(6)
C1S 0.099(15) 0.136(17) 0.047(10) 0.005(11) 0.009(10) -0.061(14)
C2S 0.087(14) 0.078(13) 0.104(14) 0.054(11) 0.012(12) -0.054(13)
O1S 0.150(13) 0.090(9) 0.123(10) 0.039(8) 0.053(9) 0.039(10)
C3S 0.174(24) 0.176(25) 0.135(19) 0.035(18) 0.069(19) 0.133(22)
C4S 0.127(23) 0.262(37) 0.302(39) 0.030(29) 0.088(24) -0.109(24)

loop_
_atom_site_label
_atom_site_type_symbol
_atom_site_fract_x
_atom_site_fract_y
_atom_site_fract_z
_atom_site_U_iso_or_equiv
_atom_site_thermal_displace_type
_atom_site_occupancy
_atom_site_calc_flag
_atom_site_refinement_flags
Fe1 Fe 0.70588(11) 0.77107(11) 0.18496(6) 0.0289(6) Uani 1 d .
Fe2 Fe 0.69221(11) 0.56421(11) 0.17574(6) 0.0290(6) Uani 1 d .
O1 O 0.6444(4) 0.6704(4) 0.1763(2) 0.028(2) Uani 1 d .
O2 O 0.7949(4) 0.7293(5) 0.2471(3) 0.034(2) Uani 1 d .
O3 O 0.7962(4) 0.5828(5) 0.2353(3) 0.031(2) Uani 1 d .
O4 O 0.7841(4) 0.7404(5) 0.1400(3) 0.029(2) Uani 1 d .
O5 O 0.7592(5) 0.5969(5) 0.1261(2) 0.029(2) Uani 1 d .
N1 N 0.7747(6) 0.8997(5) 0.2002(3) 0.027(2) Uani 1 d .
N2 N 0.6289(6) 0.8392(6) 0.2270(3) 0.033(3) Uani 1 d .
N3 N 0.6248(6) 0.8543(6) 0.1257(4) 0.036(3) Uani 1 d .
N4 N 0.7387(6) 0.4254(6) 0.1705(3) 0.031(2) Uani 1 d .
N6 N 0.5870(6) 0.5086(6) 0.1165(3) 0.032(3) Uani 1 d .
N5 N 0.6237(6) 0.4946(6) 0.2218(3) 0.031(2) Uani 1 d .
C1 C 0.8195(7) 0.6529(8) 0.2616(4) 0.030(3) Uani 1 d .
C2 C 0.8846(8) 0.6432(7) 0.3130(4) 0.033(3) Uani 1 d .
C3 C 0.7886(7) 0.6688(9) 0.1168(4) 0.029(3) Uani 1 d .
C4 C 0.8351(7) 0.6698(7) 0.0744(4) 0.032(3) Uani 1 d .
C11 C 0.7408(9) 0.9531(8) 0.2347(5) 0.052(4) Uani 1 d .
H11A H 0.7041(9) 1.0005(8) 0.2160(5) 0.063 Uiso 1 calc R
H11B H 0.7892(9) 0.9813(8) 0.2591(5) 0.063 Uiso 1 calc R
C12 C 0.6903(8) 0.8998(8) 0.2614(4) 0.051(4) Uani 1 d .
H12A H 0.6578(8) 0.9397(8) 0.2778(4) 0.061 Uiso 1 calc R
H12B H 0.7298(8) 0.8646(8) 0.2874(4) 0.061 Uiso 1 calc R
C13 C 0.5581(8) 0.8872(8) 0.1936(4) 0.048(4) Uani 1 d .
H13A H 0.5705(8) 0.9511(8) 0.1964(4) 0.057 Uiso 1 calc R
H13B H 0.5049(8) 0.8767(8) 0.2039(4) 0.057 Uiso 1 calc R
C14 C 0.5444(8) 0.8602(9) 0.1416(5) 0.054(4) Uani 1 d .
H14A H 0.5056(8) 0.9030(9) 0.1202(5) 0.065 Uiso 1 calc R
H14B H 0.5157(8) 0.8021(9) 0.1369(5) 0.065 Uiso 1 calc R
C15 C 0.6650(8) 0.9423(8) 0.1245(5) 0.053(4) Uani 1 d .
H15A H 0.6591(8) 0.9594(8) 0.0896(5) 0.064 Uiso 1 calc R
H15B H 0.6343(8) 0.9865(8) 0.1393(5) 0.064 Uiso 1 calc R
C16 C 0.7554(8) 0.9427(8) 0.1512(5) 0.051(4) Uani 1 d .
H16A H 0.7755(8) 1.0045(8) 0.1556(5) 0.061 Uiso 1 calc R
H16B H 0.7883(8) 0.9126(8) 0.1307(5) 0.061 Uiso 1 calc R
C17 C 0.8701(7) 0.8919(8) 0.2191(4) 0.043(4) Uani 1 d .
H17A H 0.8923(7) 0.8562(8) 0.1960(4) 0.064 Uiso 1 calc R
H17B H 0.8844(7) 0.8635(8) 0.2517(4) 0.064 Uiso 1 calc R
H17C H 0.8959(7) 0.9507(8) 0.2219(4) 0.064 Uiso 1 calc R
C18 C 0.5933(7) 0.7777(8) 0.2569(4) 0.041(3) Uani 1 d .
H18A H 0.6401(7) 0.7453(8) 0.2794(4) 0.061 Uiso 1 calc R
H18B H 0.5549(7) 0.7361(8) 0.2350(4) 0.061 Uiso 1 calc R
H18C H 0.5612(7) 0.8107(8) 0.2762(4) 0.061 Uiso 1 calc R
C19 C 0.6079(8) 0.8134(7) 0.0768(4) 0.044(4) Uani 1 d .
H19A H 0.6613(8) 0.8098(7) 0.0666(4) 0.066 Uiso 1 calc R
H19B H 0.5660(8) 0.8489(7) 0.0528(4) 0.066 Uiso 1 calc R
H19C H 0.5849(8) 0.7540(7) 0.0782(4) 0.066 Uiso 1 calc R
C26 C 0.6806(8) 0.3779(8) 0.1279(4) 0.048(4) Uani 1 d .
H26A H 0.7153(8) 0.3417(8) 0.1110(4) 0.057 Uiso 1 calc R
H26B H 0.6425(8) 0.3380(8) 0.1402(4) 0.057 Uiso 1 calc R
C23 C 0.5337(8) 0.5026(8) 0.1927(4) 0.042(3) Uani 1 d .
H23A H 0.5153(8) 0.5648(8) 0.1929(4) 0.050 Uiso 1 calc R
H23B H 0.4969(8) 0.4665(8) 0.2082(4) 0.050 Uiso 1 calc R
C24 C 0.5218(7) 0.4729(8) 0.1396(4) 0.038(3) Uani 1 d .
H24A H 0.5238(7) 0.4078(8) 0.1388(4) 0.046 Uiso 1 calc R
H24B H 0.4643(7) 0.4915(8) 0.1198(4) 0.046 Uiso 1 calc R
C22 C 0.6499(9) 0.3994(7) 0.2290(5) 0.048(4) Uani 1 d .
H22A H 0.6061(9) 0.3622(7) 0.2067(5) 0.057 Uiso 1 calc R
H22B H 0.6536(9) 0.3817(7) 0.2635(5) 0.057 Uiso 1 calc R
C25 C 0.6282(8) 0.4410(8) 0.0921(4) 0.041(3) Uani 1 d .
H25A H 0.5832(8) 0.4082(8) 0.0678(4) 0.049 Uiso 1 calc R
H25B H 0.6650(8) 0.4706(8) 0.0738(4) 0.049 Uiso 1 calc R
C21 C 0.7353(8) 0.3853(8) 0.2182(5) 0.046(4) Uani 1 d .
H21A H 0.7810(8) 0.4114(8) 0.2452(5) 0.055 Uiso 1 calc R
H21B H 0.7465(8) 0.3213(8) 0.2172(5) 0.055 Uiso 1 calc R
C27 C 0.8279(8) 0.4203(7) 0.1665(5) 0.043(4) Uani 1 d .
H27A H 0.8313(8) 0.4466(7) 0.1351(5) 0.064 Uiso 1 calc R
H27B H 0.8458(8) 0.3586(7) 0.1677(5) 0.064 Uiso 1 calc R
H27C H 0.8656(8) 0.4525(7) 0.1941(5) 0.064 Uiso 1 calc R
C29 C 0.5467(7) 0.5763(7) 0.0797(4) 0.038(3) Uani 1 d .
H29A H 0.5896(7) 0.6003(7) 0.0642(4) 0.057 Uiso 1 calc R
H29B H 0.5239(7) 0.6238(7) 0.0963(4) 0.057 Uiso 1 calc R
H29C H 0.4999(7) 0.5495(7) 0.0543(4) 0.057 Uiso 1 calc R
C28 C 0.6327(8) 0.5348(8) 0.2713(4) 0.045(4) Uiso 1 d .
H28A H 0.6923(8) 0.5298(8) 0.2910(4) 0.067 Uiso 1 calc R
H28B H 0.5952(8) 0.5040(8) 0.2882(4) 0.067 Uiso 1 calc R
H28C H 0.6165(8) 0.5971(8) 0.2673(4) 0.067 Uiso 1 calc R
C31 C 0.8585(7) 0.7131(7) 0.3460(4) 0.032(3) Uiso 1 d .
C32 C 0.9111(8) 0.7837(8) 0.3656(4) 0.043(3) Uiso 1 d .
H32A H 0.9660(8) 0.7879(8) 0.3594(4) 0.052 Uiso 1 calc R
C33 C 0.8857(9) 0.8495(9) 0.3945(5) 0.060(4) Uiso 1 d .
H33A H 0.9234(9) 0.8961(9) 0.4087(5) 0.072 Uiso 1 calc R
C34 C 0.8060(8) 0.8441(9) 0.4014(5) 0.056(4) Uiso 1 d .
H34A H 0.7878(8) 0.8884(9) 0.4204(5) 0.067 Uiso 1 calc R
C35 C 0.7503(8) 0.7768(8) 0.3820(4) 0.048(4) Uiso 1 d .
H35A H 0.6944(8) 0.7743(8) 0.3869(4) 0.057 Uiso 1 calc R
C36 C 0.7791(7) 0.7130(8) 0.3551(4) 0.038(3) Uiso 1 d .
H36A H 0.7414(7) 0.6657(8) 0.3420(4) 0.046 Uiso 1 calc R
C41 C 0.9761(7) 0.6587(7) 0.3082(4) 0.028(3) Uiso 1 d .
C42 C 0.9955(7) 0.6820(7) 0.2654(4) 0.037(3) Uiso 1 d .
H42A H 0.9505(7) 0.6939(7) 0.2367(4) 0.045 Uiso 1 calc R
C43 C 1.0809(8) 0.6888(8) 0.2633(5) 0.047(4) Uiso 1 d .
H43A H 1.0935(8) 0.7033(8) 0.2329(5) 0.056 Uiso 1 calc R
C44 C 1.1460(8) 0.6746(7) 0.3048(4) 0.039(3) Uiso 1 d .
H44A H 1.2039(8) 0.6804(7) 0.3036(4) 0.047 Uiso 1 calc R
C45 C 1.1280(8) 0.6525(8) 0.3473(4) 0.044(3) Uiso 1 d .
H45A H 1.1737(8) 0.6429(8) 0.3761(4) 0.052 Uiso 1 calc R
C46 C 1.0444(7) 0.6435(7) 0.3502(4) 0.040(3) Uiso 1 d .
H46A H 1.0331(7) 0.6271(7) 0.3806(4) 0.048 Uiso 1 calc R
C51 C 0.8828(7) 0.5481(7) 0.3340(4) 0.035(3) Uiso 1 d .
C52 C 0.8513(7) 0.5275(8) 0.3739(4) 0.044(4) Uiso 1 d .
H52A H 0.8311(7) 0.5723(8) 0.3917(4) 0.052 Uiso 1 calc R
C53 C 0.8497(8) 0.4356(9) 0.3882(5) 0.063(4) Uiso 1 d .
H53A H 0.8279(8) 0.4195(9) 0.4153(5) 0.075 Uiso 1 calc R
C54 C 0.8798(8) 0.3728(9) 0.3624(5) 0.052(4) Uiso 1 d .
H54A H 0.8782(8) 0.3128(9) 0.3717(5) 0.063 Uiso 1 calc R
C55 C 0.9110(7) 0.3931(8) 0.3250(4) 0.043(3) Uiso 1 d .
H55A H 0.9309(7) 0.3474(8) 0.3076(4) 0.051 Uiso 1 calc R
C56 C 0.9155(7) 0.4797(7) 0.3102(4) 0.038(3) Uiso 1 d .
H56A H 0.9407(7) 0.4930(7) 0.2840(4) 0.046 Uiso 1 calc R
C61 C 0.8405(7) 0.7660(7) 0.0559(4) 0.028(3) Uiso 1 d .
C62 C 0.7934(7) 0.7949(8) 0.0098(4) 0.042(3) Uiso 1 d .
H62A H 0.7585(7) 0.7546(8) -0.0127(4) 0.050 Uiso 1 calc R
C63 C 0.7972(8) 0.8829(8) -0.0038(5) 0.050(4) Uiso 1 d .
H63A H 0.7632(8) 0.9034(8) -0.0349(5) 0.060 Uiso 1 calc R
C64 C 0.8513(7) 0.9406(8) 0.0288(4) 0.046(4) Uiso 1 d .
H64A H 0.8546(7) 1.0006(8) 0.0198(4) 0.055 Uiso 1 calc R
C65 C 0.8995(7) 0.9113(8) 0.0734(4) 0.040(3) Uiso 1 d .
H65A H 0.9365(7) 0.9507(8) 0.0954(4) 0.048 Uiso 1 calc R
C66 C 0.8946(7) 0.8246(7) 0.0866(4) 0.037(3) Uiso 1 d .
H66A H 0.9292(7) 0.8046(7) 0.1176(4) 0.044 Uiso 1 calc R
C71 C 0.9274(7) 0.6363(7) 0.0962(4) 0.033(3) Uiso 1 d .
C72 C 0.9540(8) 0.5964(8) 0.1417(4) 0.045(4) Uiso 1 d .
H72A H 0.9155(8) 0.5894(8) 0.1619(4) 0.054 Uiso 1 calc R
C73 C 1.0400(9) 0.5655(9) 0.1585(5) 0.063(4) Uiso 1 d .
H73A H 1.0598(9) 0.5387(9) 0.1901(5) 0.076 Uiso 1 calc R
C74 C 1.0917(9) 0.5750(9) 0.1292(5) 0.064(4) Uiso 1 d .
H74A H 1.1484(9) 0.5525(9) 0.1400(5) 0.077 Uiso 1 calc R
C75 C 1.0675(9) 0.6146(9) 0.0853(5) 0.066(4) Uiso 1 d .
H75A H 1.1075(9) 0.6220(9) 0.0661(5) 0.079 Uiso 1 calc R
C76 C 0.9845(8) 0.6451(8) 0.0675(5) 0.051(4) Uiso 1 d .
H76A H 0.9669(8) 0.6720(8) 0.0358(5) 0.061 Uiso 1 calc R
C81 C 0.7840(7) 0.6057(7) 0.0353(4) 0.024(3) Uiso 1 d .
C82 C 0.8210(7) 0.5260(7) 0.0248(4) 0.036(3) Uiso 1 d .
H82A H 0.8789(7) 0.5122(7) 0.0408(4) 0.043 Uiso 1 calc R
C83 C 0.7707(8) 0.4678(8) -0.0097(4) 0.044(4) Uiso 1 d .
H83A H 0.7946(8) 0.4134(8) -0.0163(4) 0.052 Uiso 1 calc R
C84 C 0.6887(8) 0.4873(8) -0.0339(4) 0.045(3) Uiso 1 d .
H84A H 0.6560(8) 0.4472(8) -0.0575(4) 0.054 Uiso 1 calc R
C85 C 0.6530(8) 0.5651(8) -0.0243(4) 0.041(3) Uiso 1 d .
H85A H 0.5955(8) 0.5788(8) -0.0413(4) 0.049 Uiso 1 calc R
C86 C 0.7002(7) 0.6239(8) 0.0102(4) 0.039(3) Uiso 1 d .
H86A H 0.6746(7) 0.6774(8) 0.0166(4) 0.047 Uiso 1 calc R
S1 S 0.5358(3) 1.1659(2) 0.14110(12) 0.0505(10) Uani 1 d .
O6 O 0.6247(7) 1.1602(7) 0.1443(4) 0.097(4) Uani 1 d .
O7 O 0.5014(9) 1.0923(6) 0.1596(5) 0.121(5) Uani 1 d .
O8 O 0.5087(6) 1.2506(5) 0.1540(3) 0.059(3) Uani 1 d .
C1S C 0.4870(15) 1.1612(13) 0.0750(7) 0.093(6) Uani 1 d .
F1 F 0.4096(8) 1.1730(9) 0.0610(5) 0.158(6) Uani 1 d .
F2 F 0.5210(9) 1.2301(9) 0.0529(4) 0.147(5) Uani 1 d .
F3 F 0.5073(7) 1.0872(7) 0.0555(3) 0.130(4) Uani 1 d .
S2 S 0.3370(2) 0.7244(2) 0.13798(13) 0.0490(10) Uani 1 d .
O9 O 0.3507(5) 0.8151(5) 0.1524(3) 0.058(3) Uani 1 d .
O10 O 0.4117(6) 0.6781(6) 0.1299(4) 0.069(3) Uani 1 d .
O11 O 0.2563(5) 0.7065(6) 0.1021(3) 0.062(3) Uani 1 d .
C2S C 0.3242(12) 0.6754(10) 0.1944(6) 0.063(4) Uani 1 d .
F4 F 0.3135(5) 0.5867(5) 0.1872(3) 0.085(3) Uani 1 d .
F5 F 0.3917(6) 0.6861(7) 0.2318(3) 0.103(3) Uani 1 d .
F6 F 0.2554(6) 0.7033(6) 0.2066(3) 0.080(3) Uani 1 d .
C1S C 0.9782(12) 0.1647(12) 0.0149(5) 0.096(6) Uani 1 d .
H1SA H 1.0288(12) 0.2018(12) 0.0177(5) 0.144 Uiso 1 calc R
H1SB H 0.9646(12) 0.1335(12) -0.0169(5) 0.144 Uiso 1 calc R
H1SC H 0.9899(12) 0.1218(12) 0.0420(5) 0.144 Uiso 1 calc R
C2S C 0.9022(12) 0.2223(11) 0.0178(6) 0.092(6) Uani 1 d .
H2SA H 0.9140(12) 0.2540(11) 0.0498(6) 0.110 Uiso 1 calc R
H2SB H 0.8886(12) 0.2657(11) -0.0096(6) 0.110 Uiso 1 calc R
O1S O 0.8327(10) 0.1595(8) 0.0132(4) 0.118(4) Uani 1 d .
C3S C 0.7458(16) 0.1979(16) 0.0086(8) 0.156(11) Uani 1 d .
H3SA H 0.7480(16) 0.2322(16) 0.0390(8) 0.187 Uiso 1 calc R
H3SB H 0.7333(16) 0.2397(16) -0.0195(8) 0.187 Uiso 1 calc R
C4S C 0.6780(15) 0.1390(19) 0.0015(11) 0.224(18) Uani 1 d .
H4SA H 0.6247(15) 0.1715(19) -0.0010(11) 0.336 Uiso 1 calc R
H4SB H 0.6881(15) 0.0982(19) 0.0296(11) 0.336 Uiso 1 calc R
H4SC H 0.6734(15) 0.1057(19) -0.0291(11) 0.336 Uiso 1 calc R
O1W O 0.3455(35) 0.9975(37) 0.1018(20) 0.662(34) Uiso 1 d .

loop_
_atom_type_symbol
_atom_type_description
_atom_type_scat_dispersion_real
_atom_type_scat_dispersion_imag
_atom_type_scat_source
C C 0.0181 0.0091 'International Tables Vol C Tables 4.2.6.8 and 6.1.1.4'
H H 0.0000 0.0000 'International Tables Vol C Tables 4.2.6.8 and 6.1.1.4'
N N 0.0311 0.0180 'International Tables Vol C Tables 4.2.6.8 and 6.1.1.4'
O O 0.0492 0.0322 'International Tables Vol C Tables 4.2.6.8 and 6.1.1.4'
F F 0.0727 0.0534 'International Tables Vol C Tables 4.2.6.8 and 6.1.1.4'
S S 0.3331 0.5567 'International Tables Vol C Tables 4.2.6.8 and 6.1.1.4'
Fe Fe -1.1336 3.1974 'International Tables Vol C Tables 4.2.6.8 and 6.1.1.4'

loop_
_geom_angle_atom_site_label_1
_geom_angle_atom_site_label_2
_geom_angle_atom_site_label_3
_geom_angle
O1 Fe1 O2 95.2(3)
O1 Fe1 O4 97.6(3)
O2 Fe1 O4 92.4(3)
O1 Fe1 N2 95.8(3)
O2 Fe1 N2 93.6(3)
O4 Fe1 N2 164.8(3)
O1 Fe1 N3 100.7(3)
O2 Fe1 N3 163.3(3)
O4 Fe1 N3 90.5(3)
N2 Fe1 N3 79.9(3)
O1 Fe1 N1 174.8(3)
O2 Fe1 N1 84.5(3)
O4 Fe1 N1 87.6(3)
N2 Fe1 N1 79.0(3)
N3 Fe1 N1 79.1(3)
O1 Fe1 Fe2 28.5(2)
O2 Fe1 Fe2 77.2(2)
O4 Fe1 Fe2 76.4(2)
N2 Fe1 Fe2 118.5(3)
N3 Fe1 Fe2 119.4(2)
N1 Fe1 Fe2 155.1(2)
O1 Fe2 O5 95.5(3)
O1 Fe2 O3 97.6(3)
O5 Fe2 O3 92.9(3)
O1 Fe2 N5 98.3(3)
O5 Fe2 N5 165.0(3)
O3 Fe2 N5 91.2(3)
O1 Fe2 N6 95.8(3)
O5 Fe2 N6 91.4(3)
O3 Fe2 N6 165.4(3)
N5 Fe2 N6 81.3(3)
O1 Fe2 N4 174.0(3)
O5 Fe2 N4 86.4(3)
O3 Fe2 N4 88.0(3)
N5 Fe2 N4 79.3(3)
N6 Fe2 N4 78.4(3)
O1 Fe2 Fe1 28.8(2)
O5 Fe2 Fe1 77.0(2)
O3 Fe2 Fe1 76.8(2)
N5 Fe2 Fe1 118.0(2)
N6 Fe2 Fe1 117.8(2)
N4 Fe2 Fe1 156.7(3)
Fe2 O1 Fe1 122.7(4)
C1 O2 Fe1 130.7(7)
C1 O3 Fe2 129.1(7)
C3 O4 Fe1 129.0(7)
C3 O5 Fe2 131.1(7)
C11 N1 C16 109.9(9)
C11 N1 C17 109.7(9)
C16 N1 C17 108.0(9)
C11 N1 Fe1 110.8(7)
C16 N1 Fe1 103.7(7)
C17 N1 Fe1 114.4(7)
C18 N2 C13 108.8(9)
C18 N2 C12 108.4(9)
C13 N2 C12 112.2(9)
C18 N2 Fe1 111.7(7)
C13 N2 Fe1 110.5(7)
C12 N2 Fe1 105.1(7)
C19 N3 C14 110.1(9)
C19 N3 C15 109.6(9)
C14 N3 C15 112.0(10)
C19 N3 Fe1 112.7(7)
C14 N3 Fe1 101.6(7)
C15 N3 Fe1 110.6(7)
C27 N4 C21 108.4(9)
C27 N4 C26 109.5(9)
C21 N4 C26 111.0(9)
C27 N4 Fe2 113.7(7)
C21 N4 Fe2 103.5(7)
C26 N4 Fe2 110.6(7)
C24 N6 C29 108.9(8)
C24 N6 C25 113.9(9)
C29 N6 C25 109.2(9)
C24 N6 Fe2 108.0(6)
C29 N6 Fe2 111.7(6)
C25 N6 Fe2 105.1(7)
C23 N5 C28 108.8(8)
C23 N5 C22 110.9(9)
C28 N5 C22 108.4(9)
C23 N5 Fe2 102.3(6)
C28 N5 Fe2 114.3(7)
C22 N5 Fe2 112.1(7)
O2 C1 O3 123.6(10)
O2 C1 C2 117.9(10)
O3 C1 C2 118.4(10)
C31 C2 C41 111.6(9)
C31 C2 C1 105.4(9)
C41 C2 C1 109.8(9)
C31 C2 C51 112.1(9)
C41 C2 C51 106.7(9)
C1 C2 C51 111.3(9)
O5 C3 O4 124.4(10)
O5 C3 C4 116.9(10)
O4 C3 C4 118.7(11)
C81 C4 C71 110.9(9)
C81 C4 C61 115.1(9)
C71 C4 C61 107.9(8)
C81 C4 C3 105.0(8)
C71 C4 C3 107.7(8)
C61 C4 C3 110.0(9)
N1 C11 C12 112.2(10)
C11 C12 N2 111.7(10)
N2 C13 C14 112.5(10)
C13 C14 N3 113.4(11)
C16 C15 N3 112.2(10)
C15 C16 N1 114.4(10)
C25 C26 N4 110.9(9)
N5 C23 C24 111.7(9)
N6 C24 C23 113.5(9)
N5 C22 C21 110.5(10)
C26 C25 N6 112.5(9)
N4 C21 C22 112.1(10)
C36 C31 C32 115.6(11)
C36 C31 C2 121.9(11)
C32 C31 C2 122.3(10)
C31 C32 C33 122.2(12)
C34 C33 C32 118.0(13)
C33 C34 C35 122.5(14)
C34 C35 C36 117.2(12)
C31 C36 C35 124.5(12)
C42 C41 C46 117.8(11)
C42 C41 C2 124.4(10)
C46 C41 C2 117.7(10)
C41 C42 C43 121.0(11)
C44 C43 C42 120.0(12)
C45 C44 C43 119.8(12)
C44 C45 C46 121.4(12)
C45 C46 C41 120.1(11)
C52 C51 C56 118.6(11)
C52 C51 C2 124.3(11)
C56 C51 C2 117.1(10)
C51 C52 C53 118.5(12)
C54 C53 C52 119.5(13)
C55 C54 C53 121.7(14)
C54 C55 C56 121.4(13)
C55 C56 C51 120.2(11)
C66 C61 C62 118.7(10)
C66 C61 C4 118.6(9)
C62 C61 C4 122.7(10)
C61 C62 C63 120.3(11)
C62 C63 C64 119.2(12)
C65 C64 C63 120.3(12)
C64 C65 C66 120.0(12)
C65 C66 C61 121.4(11)
C72 C71 C76 119.2(12)
C72 C71 C4 123.2(11)
C76 C71 C4 117.5(10)
C71 C72 C73 119.4(12)
C74 C73 C72 118.8(13)
C73 C74 C75 122.7(15)
C74 C75 C76 120.4(14)
C71 C76 C75 119.4(12)
C86 C81 C82 118.5(10)
C86 C81 C4 120.5(10)
C82 C81 C4 120.9(10)
C83 C82 C81 118.9(11)
C84 C83 C82 121.5(12)
C83 C84 C85 119.8(12)
C84 C85 C86 120.5(12)
C81 C86 C85 120.8(11)
O7 S1 O6 114.9(8)
O7 S1 O8 116.3(6)
O6 S1 O8 114.1(6)
O7 S1 C1S 103.7(9)
O6 S1 C1S 103.0(9)
O8 S1 C1S 102.2(7)
F1 C1S F3 109.7(18)
F1 C1S F2 103.7(18)
F3 C1S F2 106.4(17)
F1 C1S S1 117.0(16)
F3 C1S S1 111.4(14)
F2 C1S S1 107.8(13)
O9 S2 O11 114.8(6)
O9 S2 O10 115.5(5)
O11 S2 O10 115.6(5)
O9 S2 C2S 101.2(6)
O11 S2 C2S 103.9(7)
O10 S2 C2S 103.0(7)
F5 C2S F6 109.6(13)
F5 C2S F4 106.7(12)
F6 C2S F4 105.8(13)
F5 C2S S2 112.6(11)
F6 C2S S2 113.1(10)
F4 C2S S2 108.5(11)
O1S C2S C1S 103.5(13)
C2S O1S C3S 116.1(16)
C4S C3S O1S 116.8(22)

loop_
_geom_bond_atom_site_label_1
_geom_bond_atom_site_label_2
_geom_bond_distance
Fe1 O1 1.804(7)
Fe1 O2 2.046(7)
Fe1 O4 2.059(8)
Fe1 N2 2.185(9)
Fe1 N3 2.219(9)
Fe1 N1 2.232(9)
Fe1 Fe2 3.154(2)
Fe2 O1 1.790(7)
Fe2 O5 2.035(8)
Fe2 O3 2.051(7)
Fe2 N5 2.182(9)
Fe2 N6 2.207(8)
Fe2 N4 2.255(9)
O2 C1 1.258(12)
O3 C1 1.293(12)
O4 C3 1.277(12)
O5 C3 1.244(13)
N1 C11 1.473(13)
N1 C16 1.476(14)
N1 C17 1.498(13)
N2 C18 1.467(13)
N2 C13 1.467(13)
N2 C12 1.502(13)
N3 C19 1.462(13)
N3 C14 1.484(15)
N3 C15 1.489(14)
N4 C27 1.477(13)
N4 C21 1.479(13)
N4 C26 1.496(13)
N6 C24 1.479(13)
N6 C29 1.479(13)
N6 C25 1.485(13)
N5 C23 1.475(13)
N5 C28 1.485(13)
N5 C22 1.504(13)
C1 C2 1.549(15)
C2 C31 1.537(15)
C2 C41 1.54(2)
C2 C51 1.562(14)
C3 C4 1.563(15)
C4 C81 1.534(14)
C4 C71 1.544(15)
C4 C61 1.560(14)
C11 C12 1.49(2)
C13 C14 1.47(2)
C15 C16 1.46(2)
C26 C25 1.481(15)
C23 C24 1.514(15)
C22 C21 1.51(2)
C31 C36 1.374(14)
C31 C32 1.389(14)
C32 C33 1.41(2)
C33 C34 1.36(2)
C34 C35 1.38(2)
C35 C36 1.380(15)
C41 C42 1.361(14)
C41 C46 1.404(14)
C42 C43 1.403(15)
C43 C44 1.365(14)
C44 C45 1.340(14)
C45 C46 1.383(15)
C51 C52 1.380(15)
C51 C56 1.410(14)
C52 C53 1.45(2)
C53 C54 1.36(2)
C54 C55 1.312(15)
C55 C56 1.387(15)
C61 C66 1.378(14)
C61 C62 1.387(14)
C62 C63 1.40(2)
C63 C64 1.40(2)
C64 C65 1.361(14)
C65 C66 1.376(14)
C71 C72 1.373(15)
C71 C76 1.38(2)
C72 C73 1.42(2)
C73 C74 1.32(2)
C74 C75 1.33(2)
C75 C76 1.38(2)
C81 C86 1.380(14)
C81 C82 1.414(14)
C82 C83 1.401(14)
C83 C84 1.354(14)
C84 C85 1.373(15)
C85 C86 1.388(14)
S1 O7 1.406(10)
S1 O6 1.419(10)
S1 O8 1.435(8)
S1 C1S 1.81(2)
C1S F1 1.22(2)
C1S F3 1.33(2)
C1S F2 1.40(2)
S2 O9 1.436(8)
S2 O11 1.448(8)
S2 O10 1.467(8)
S2 C2S 1.81(2)
C2S F5 1.309(15)
C2S F6 1.32(2)
C2S F4 1.366(15)
C1S C2S 1.53(2)
C2S O1S 1.45(2)
O1S C3S 1.50(2)
C3S C4S 1.39(3)

loop_
_geom_torsion_atom_site_label_1
_geom_torsion_atom_site_label_2
_geom_torsion_atom_site_label_3
_geom_torsion_atom_site_label_4
_geom_torsion
N1 C11 C12 N2 -45.7(14)
C11 C12 N2 C13 -70.2(13)
C12 N2 C13 C14 131.1(11)
N2 C13 C14 N3 -46.1(15)
C13 C14 N3 C15 -67.2(13)
C14 N3 C15 C16 129.4(11)
N3 C15 C16 N1 -45.9(15)
C15 C16 N1 C11 -69.6(13)
C16 N1 C11 C12 130.9(11)
N4 C21 C22 N5 -48.8(14)
C21 C22 N5 C23 133.3(10)
C22 N5 C23 C24 -67.8(11)
N5 C23 C24 N6 -46.2(13)
C23 C24 N6 C25 130.0(10)
C24 N6 C25 C26 -66.3(12)
N6 C25 C26 N4 -48.3(14)
C25 C26 N4 C21 133.2(11)
C26 N4 C21 C22 -68.1(12)
